data_9016626
loop_
_publ_author_name
'Palmer, K. J.'
'Wong, R. Y.'
'Lee, K. S.'

_publ_section_title
;
 The crystal structure of ferric ammonium sulfate trihydrate, FeNH4(SO4)2*3H2O
 Note: y-coordinate of O10 altered to reproduce reported bond lengths
;
_journal_name_full 'Acta Crystallographica, Section B'
_journal_page_first 236
_journal_page_last 241
_journal_paper_doi 10.1107/S0567740872002122
_journal_volume 28
_journal_year 1972
_chemical_compound_source Synthetic
_chemical_formula_sum 'Fe H10 N O11 S2'
_chemical_name_mineral Pyracmonite
_space_group_IT_number 14
_symmetry_space_group_name_Hall '-P 2ybc'
_symmetry_space_group_name_H-M 'P 1 21/c 1'
_cell_angle_alpha 90
_cell_angle_beta 94.95
_cell_angle_gamma 90
_cell_length_a 9.982
_cell_length_b 10.156
_cell_length_c 9.504
_cell_formula_units_Z 4
_cell_volume 959.895
_database_code_amcsd 0009422
_exptl_crystal_density_diffrn 2.215
_cod_original_formula_sum 'Fe S2 O11 N H10'
_cod_database_code 9016626

loop_
_space_group_symop_operation_xyz
x,y,z
x,1/2-y,1/2+z
-x,1/2+y,1/2-z
-x,-y,-z

loop_
_atom_site_aniso_label
_atom_site_aniso_U_11
_atom_site_aniso_U_22
_atom_site_aniso_U_33
_atom_site_aniso_U_12
_atom_site_aniso_U_13
_atom_site_aniso_U_23
Fe 0.01545 0.01672 0.01279 -0.00190 0.00152 -0.00051
S1 0.01634 0.01824 0.01216 -0.00418 0.00101 0.00114
S2 0.01431 0.02178 0.01380 -0.00013 0.00165 0.00291
O1 0.02786 0.03040 0.01773 -0.00633 0.00557 -0.00760
O2 0.02280 0.02153 0.02786 0.00000 0.00253 0.00633
O3 0.01773 0.03166 0.01646 -0.01013 -0.00013 0.00380
O4 0.01773 0.02153 0.01646 -0.00443 -0.00126 -0.00114
O5 0.02533 0.05193 0.03039 0.01773 0.00633 0.01900
O6 0.01773 0.03040 0.01646 -0.00633 0.00190 0.00507
O7 0.01900 0.02913 0.01520 0.00633 0.00228 0.00507
O8 0.04559 0.04053 0.02913 -0.02026 0.00380 -0.00887
O9 0.03293 0.03166 0.01646 0.01647 0.00126 0.00253
O10 0.02659 0.02280 0.02406 0.00633 -0.00886 -0.00253
O11 0.02406 0.04433 0.05319 0.00127 0.00507 0.02153
N 0.03040 0.03926 0.05066 0.00127 0.00633 0.00253

loop_
_atom_site_label
_atom_site_fract_x
_atom_site_fract_y
_atom_site_fract_z
_atom_site_U_iso_or_equiv
Fe 0.21452 0.11412 0.51446 ?
S1 -0.01120 0.01350 0.27380 ?
S2 0.39227 0.25657 0.28330 ?
O1 0.03630 -0.05530 0.15440 ?
O2 -0.03620 0.15220 0.24320 ?
O3 -0.13820 -0.04880 0.31160 ?
O4 0.09140 -0.00080 0.39590 ?
O5 0.50110 0.16030 0.28400 ?
O6 0.27300 0.19220 0.33630 ?
O7 0.35540 0.29050 0.13260 ?
O8 0.42870 0.37320 0.36260 ?
O9 0.09040 0.26750 0.51900 ?
O10 0.34340 -0.03690 0.50680 ?
O11 -0.28870 0.23950 0.13280 ?
N 0.30600 -0.02220 0.06900 ?
H1 0.30500 -0.07500 -0.01500 0.06079
H2 0.35200 -0.02600 0.13400 0.07979
H3 0.32000 0.04700 0.04300 0.08739
H4 0.21200 0.00400 0.08600 0.07472
H5 0.32600 -0.09400 0.46000 0.03293
H6 0.38000 -0.04700 0.56600 0.05066
H7 0.04400 0.29400 0.45600 0.03673
H8 0.05800 0.28900 0.58300 0.07852
H9 -0.25100 0.25200 0.19800 0.07726
H10 -0.34200 0.23000 0.19000 0.03926

loop_
_cod_related_entry_id
_cod_related_entry_database
_cod_related_entry_code
1 AMCSD 0009422
